data_7701483
loop_
_publ_author_name
'Ould, Darren'
'Tran, Thao Thi-Phuong'
'Rawson, Jeremy Michael'
'Melen, Rebecca'

_publ_section_title
;
 Structure-property-reactivity studies on dithiaphospholes
;
_journal_name_full 'Dalton Transactions'
_journal_paper_doi 10.1039/C9DT03577J
_journal_year 2019
_chemical_formula_moiety 'C21 H18 N P3 S6'
_chemical_formula_sum 'C21 H18 N P3 S6'
_chemical_formula_weight 569.63
_space_group_crystal_system trigonal
_space_group_IT_number 147
_space_group_name_Hall '-P 3'
_space_group_name_H-M_alt 'P -3'
_atom_sites_solution_hydrogens geom
_atom_sites_solution_primary direct
_atom_sites_solution_secondary difmap
_audit_creation_method SHELXL-2017/1
_audit_update_record
;
2019-09-03 deposited with the CCDC.	2019-09-25 downloaded from the CCDC.
;
_cell_angle_alpha 90
_cell_angle_beta 90
_cell_angle_gamma 120
_cell_formula_units_Z 2
_cell_length_a 12.134(2)
_cell_length_b 12.134(2)
_cell_length_c 11.246(2)
_cell_measurement_reflns_used 6447
_cell_measurement_temperature 150(2)
_cell_measurement_theta_max 27.53
_cell_measurement_theta_min 1.81
_cell_volume 1434.0(4)
_computing_cell_refinement 'Bruker SAINT'
_computing_data_collection 'Bruker APEX2'
_computing_data_reduction 'Bruker SAINT, SADABS and XPREP'
_computing_molecular_graphics 'Bruker SHELXTL'
_computing_publication_material 'Bruker SHELXTL'
_computing_structure_refinement 'SHELXL-2017/1 (Sheldrick, 2017)'
_computing_structure_solution 'SHELXS-97 (Sheldrick, 2008)'
_diffrn_ambient_temperature 150(2)
_diffrn_measured_fraction_theta_full 1.000
_diffrn_measured_fraction_theta_max 0.999
_diffrn_measurement_device_type 'Bruker APEX-II CCD'
_diffrn_measurement_method 'omega scans'
_diffrn_radiation_type MoK\a
_diffrn_radiation_wavelength 0.71073
_diffrn_reflns_av_R_equivalents 0.0448
_diffrn_reflns_av_unetI/netI 0.0353
_diffrn_reflns_Laue_measured_fraction_full 1.000
_diffrn_reflns_Laue_measured_fraction_max 0.999
_diffrn_reflns_limit_h_max 15
_diffrn_reflns_limit_h_min -15
_diffrn_reflns_limit_k_max 15
_diffrn_reflns_limit_k_min -15
_diffrn_reflns_limit_l_max 14
_diffrn_reflns_limit_l_min 0
_diffrn_reflns_number 6447
_diffrn_reflns_point_group_measured_fraction_full 1.000
_diffrn_reflns_point_group_measured_fraction_max 0.999
_diffrn_reflns_theta_full 25.242
_diffrn_reflns_theta_max 27.528
_diffrn_reflns_theta_min 1.811
_diffrn_source 'sealed tube'
_exptl_absorpt_coefficient_mu 0.655
_exptl_absorpt_correction_T_max 0.746
_exptl_absorpt_correction_T_min 0.686
_exptl_absorpt_correction_type multi-scan
_exptl_absorpt_process_details sadabs
_exptl_crystal_colour colorless
_exptl_crystal_density_diffrn 1.319
_exptl_crystal_description plate
_exptl_crystal_F_000 584
_exptl_crystal_size_max 0.140
_exptl_crystal_size_mid 0.130
_exptl_crystal_size_min 0.040
_refine_diff_density_max 1.375
_refine_diff_density_min -0.484
_refine_diff_density_rms 0.186
_refine_ls_extinction_method none
_refine_ls_goodness_of_fit_ref 1.093
_refine_ls_hydrogen_treatment constr
_refine_ls_matrix_type full
_refine_ls_number_parameters 96
_refine_ls_number_reflns 2214
_refine_ls_number_restraints 0
_refine_ls_restrained_S_all 1.093
_refine_ls_R_factor_all 0.1047
_refine_ls_R_factor_gt 0.0984
_refine_ls_shift/su_max 0.000
_refine_ls_shift/su_mean 0.000
_refine_ls_structure_factor_coef Fsqd
_refine_ls_weighting_details 'w=1/[\s^2^(Fo^2^)+(0.2175P)^2^+0.6400P] where P=(Fo^2^+2Fc^2^)/3'
_refine_ls_weighting_scheme calc
_refine_ls_wR_factor_gt 0.2682
_refine_ls_wR_factor_ref 0.2838
_reflns_Friedel_coverage 0.000
_reflns_number_gt 1920
_reflns_number_total 2214
_reflns_threshold_expression 'I > 2\s(I)'
_cod_data_source_file c9dt03577j2.cif
_cod_data_source_block tt221_0m
_cod_original_cell_volume 1434.0(5)
_cod_database_code 7701483
_shelx_shelxl_version_number 2017/1
_shelx_space_group_comment
;
The symmetry employed for this shelxl refinement is uniquely defined
by the following loop, which should always be used as a source of
symmetry information in preference to the above space-group names.
They are only intended as comments.
;
_shelx_estimated_absorpt_t_min 0.914
_shelx_estimated_absorpt_t_max 0.974
_exptl_absorpt_special_details
;
SADABS 2012/1 Bruker AXS Madison WI
;

loop_
_space_group_symop_operation_xyz
'x, y, z'
'-y, x-y, z'
'-x+y, -x, z'
'-x, -y, -z'
'y, -x+y, -z'
'x-y, x, -z'

loop_
_atom_site_label
_atom_site_type_symbol
_atom_site_fract_x
_atom_site_fract_y
_atom_site_fract_z
_atom_site_U_iso_or_equiv
_atom_site_adp_type
_atom_site_occupancy
_atom_site_site_symmetry_order
_atom_site_calc_flag
_atom_site_refinement_flags_posn
_atom_site_refinement_flags_adp
_atom_site_refinement_flags_occupancy
S11 S 1.11269(17) -0.11359(18) 0.13507(15) 0.0599(5) Uani 1 1 d . . .
S12 S 1.11376(11) -0.15432(11) 0.40744(13) 0.0404(4) Uani 1 1 d . . .
P1 P 1.13871(12) -0.00657(12) 0.29258(14) 0.0426(5) Uani 1 1 d . . .
N1 N 1.000000 0.000000 0.3065(7) 0.0421(16) Uani 1 3 d S T P
C11 C 1.0374(5) -0.2691(6) 0.1903(5) 0.0447(12) Uani 1 1 d . . .
C12 C 0.9788(7) -0.3768(8) 0.1168(7) 0.069(2) Uani 1 1 d . . .
H12 H 0.978569 -0.365120 0.033294 0.083 Uiso 1 1 calc R U .
C13 C 0.9235(7) -0.4948(8) 0.1598(7) 0.065(2) Uani 1 1 d . . .
H13 H 0.883019 -0.565434 0.107451 0.078 Uiso 1 1 calc R U .
C14 C 0.9251(5) -0.5138(5) 0.2775(8) 0.063(2) Uani 1 1 d . . .
C15 C 0.9790(5) -0.4091(5) 0.3564(6) 0.0485(13) Uani 1 1 d . . .
H15 H 0.975385 -0.422368 0.439893 0.058 Uiso 1 1 calc R U .
C16 C 1.0364(5) -0.2883(5) 0.3109(5) 0.0421(11) Uani 1 1 d . . .
C17 C 0.8619(9) -0.6459(7) 0.3224(9) 0.077(2) Uani 1 1 d . . .
H17A H 0.835877 -0.647448 0.405174 0.093 Uiso 1 1 calc R U .
H17B H 0.921048 -0.678552 0.318025 0.093 Uiso 1 1 calc R U .
H17C H 0.786656 -0.699230 0.273739 0.093 Uiso 1 1 calc R U .

loop_
_atom_site_aniso_label
_atom_site_aniso_U_11
_atom_site_aniso_U_22
_atom_site_aniso_U_33
_atom_site_aniso_U_23
_atom_site_aniso_U_13
_atom_site_aniso_U_12
S11 0.0642(10) 0.0693(10) 0.0542(8) 0.0092(7) 0.0157(7) 0.0395(8)
S12 0.0365(7) 0.0310(6) 0.0540(7) -0.0030(4) -0.0054(5) 0.0171(5)
P1 0.0293(6) 0.0315(7) 0.0675(9) 0.0060(5) 0.0051(5) 0.0156(5)
N1 0.033(2) 0.033(2) 0.061(4) 0.000 0.000 0.0164(10)
C11 0.041(2) 0.050(3) 0.056(3) -0.011(2) -0.003(2) 0.032(2)
C12 0.062(4) 0.085(5) 0.082(4) -0.039(4) -0.017(3) 0.054(4)
C13 0.068(4) 0.073(4) 0.079(4) -0.040(4) -0.027(3) 0.052(4)
C14 0.032(3) 0.032(2) 0.129(6) -0.015(3) -0.011(3) 0.020(2)
C15 0.033(2) 0.031(2) 0.082(4) -0.003(2) -0.006(2) 0.0167(19)
C16 0.036(2) 0.034(2) 0.060(3) -0.007(2) -0.005(2) 0.0203(19)
C17 0.079(5) 0.048(4) 0.097(5) -0.006(4) -0.013(4) 0.026(4)

loop_
_atom_type_symbol
_atom_type_description
_atom_type_scat_dispersion_real
_atom_type_scat_dispersion_imag
_atom_type_scat_source
C C 0.0033 0.0016 'International Tables Vol C Tables 4.2.6.8 and 6.1.1.4'
H H 0.0000 0.0000 'International Tables Vol C Tables 4.2.6.8 and 6.1.1.4'
N N 0.0061 0.0033 'International Tables Vol C Tables 4.2.6.8 and 6.1.1.4'
P P 0.1023 0.0942 'International Tables Vol C Tables 4.2.6.8 and 6.1.1.4'
S S 0.1246 0.1234 'International Tables Vol C Tables 4.2.6.8 and 6.1.1.4'

loop_
_geom_angle_atom_site_label_1
_geom_angle_atom_site_label_2
_geom_angle_atom_site_label_3
_geom_angle
_geom_angle_site_symmetry_1
_geom_angle_site_symmetry_3
C11 S11 P1 101.62(19) . .
C16 S12 P1 100.89(19) . .
N1 P1 S12 104.7(2) . .
N1 P1 S11 104.6(3) . .
S12 P1 S11 94.41(8) . .
P1 N1 P1 119.19(9) . 3_765
P1 N1 P1 119.19(9) . 2_645
P1 N1 P1 119.19(9) 3_765 2_645
C16 C11 C12 117.8(6) . .
C16 C11 S11 119.3(4) . .
C12 C11 S11 123.0(5) . .
C13 C12 C11 122.4(7) . .
C13 C12 H12 118.8 . .
C11 C12 H12 118.8 . .
C12 C13 C14 120.0(6) . .
C12 C13 H13 120.0 . .
C14 C13 H13 120.0 . .
C13 C14 C15 120.2(6) . .
C13 C14 C17 118.6(7) . .
C15 C14 C17 121.1(8) . .
C16 C15 C14 119.2(6) . .
C16 C15 H15 120.4 . .
C14 C15 H15 120.4 . .
C15 C16 C11 120.4(5) . .
C15 C16 S12 120.2(5) . .
C11 C16 S12 119.3(4) . .
C14 C17 H17A 109.5 . .
C14 C17 H17B 109.5 . .
H17A C17 H17B 109.5 . .
C14 C17 H17C 109.5 . .
H17A C17 H17C 109.5 . .
H17B C17 H17C 109.5 . .

loop_
_geom_bond_atom_site_label_1
_geom_bond_atom_site_label_2
_geom_bond_distance
S11 C11 1.748(6)
S11 P1 2.125(2)
S12 C16 1.782(5)
S12 P1 2.1051(18)
P1 N1 1.7315(15)
C11 C16 1.376(9)
C11 C12 1.402(9)
C12 C13 1.332(13)
C12 H12 0.9500
C13 C14 1.346(12)
C13 H13 0.9500
C14 C15 1.413(9)
C14 C17 1.477(10)
C15 C16 1.369(8)
C15 H15 0.9500
C17 H17A 0.9800
C17 H17B 0.9800
C17 H17C 0.9800

loop_
_geom_torsion_atom_site_label_1
_geom_torsion_atom_site_label_2
_geom_torsion_atom_site_label_3
_geom_torsion_atom_site_label_4
_geom_torsion
_geom_torsion_site_symmetry_4
S12 P1 N1 P1 -50.3(5) 3_765
S11 P1 N1 P1 48.4(5) 3_765
S12 P1 N1 P1 147.5(4) 2_645
S11 P1 N1 P1 -113.8(4) 2_645
P1 S11 C11 C16 -13.5(4) .
P1 S11 C11 C12 167.6(4) .
C16 C11 C12 C13 -0.1(9) .
S11 C11 C12 C13 178.9(5) .
C11 C12 C13 C14 -1.5(10) .
C12 C13 C14 C15 3.6(10) .
C12 C13 C14 C17 179.4(7) .
C13 C14 C15 C16 -4.1(8) .
C17 C14 C15 C16 -179.8(6) .
C14 C15 C16 C11 2.5(8) .
C14 C15 C16 S12 -176.1(4) .
C12 C11 C16 C15 -0.5(8) .
S11 C11 C16 C15 -179.5(4) .
C12 C11 C16 S12 178.2(4) .
S11 C11 C16 S12 -0.8(6) .
P1 S12 C16 C15 -166.6(4) .
P1 S12 C16 C11 14.8(4) .
